data_2215799
loop_
_publ_author_name
'Al-Noaimi, Mousa'
'El-khateeb, Mohammad'
'G\"orls, Helmar'

_publ_section_title
;
 <i>trans</i>-(2,2'-Bipyridine)dichlorido[methyl
 1-(phenylhydrazono)-1-(phenylimino)acetato]ruthenium(II)
 dichloromethane solvate
;
_journal_coeditor_code BT2529
_journal_issue 11
_journal_name_full 'Acta Crystallographica Section E'
_journal_page_first m2712
_journal_page_last m2712
_journal_paper_doi 10.1107/S1600536807049239
_journal_volume 63
_journal_year 2007
_chemical_formula_iupac '[Ru Cl2 (C15 H13 N3 O2) (C10 H8 N2)], C H2 Cl2'
_chemical_formula_moiety 'C25 H21 Cl2 N5 O2 Ru, C H2 Cl2'
_chemical_formula_sum 'C26 H23 Cl4 N5 O2 Ru'
_chemical_formula_weight 680.36
_chemical_name_systematic
;
trans-(2,2'-bipyridine)dichlorido[methyl
1-(phenylhydrazono)-1-(phenylimino)acetato]ruthenium(II) dichloromethane
solvate
;
_space_group_IT_number 14
_symmetry_cell_setting monoclinic
_symmetry_space_group_name_Hall '-P 2ybc'
_symmetry_space_group_name_H-M 'P 1 21/c 1'
_atom_sites_solution_hydrogens geom
_atom_sites_solution_primary direct
_atom_sites_solution_secondary difmap
_cell_angle_alpha 90.00
_cell_angle_beta 100.858(3)
_cell_angle_gamma 90.00
_cell_formula_units_Z 4
_cell_length_a 12.1073(7)
_cell_length_b 11.4851(5)
_cell_length_c 20.2336(9)
_cell_measurement_reflns_used 18205
_cell_measurement_temperature 183(2)
_cell_measurement_theta_max 27.50
_cell_measurement_theta_min 2.54
_cell_volume 2763.2(2)
_computing_cell_refinement 'DENZO (Otwinowski & Minor, 1997)'
_computing_data_collection 'COLLECT (Nonius, 1998)'
_computing_data_reduction 'DENZO (Otwinowski & Minor, 1997)'
_computing_molecular_graphics 'SHELXTL/PC (Siemens, 1990)'
_computing_publication_material 'SHELXL97 (Sheldrick, 1997)'
_computing_structure_refinement 'SHELXL97 (Sheldrick, 1997)'
_computing_structure_solution 'SHELXS97 (Sheldrick, 1997)'
_diffrn_ambient_temperature 183(2)
_diffrn_measured_fraction_theta_full 0.996
_diffrn_measured_fraction_theta_max 0.996
_diffrn_measurement_device_type 'Nonius KappaCCD'
_diffrn_measurement_method '\f and \w'
_diffrn_radiation_monochromator graphite
_diffrn_radiation_source 'fine-focus sealed tube'
_diffrn_radiation_type MoK\a
_diffrn_radiation_wavelength 0.71073
_diffrn_reflns_av_R_equivalents 0.1203
_diffrn_reflns_av_sigmaI/netI 0.1406
_diffrn_reflns_limit_h_max 15
_diffrn_reflns_limit_h_min -15
_diffrn_reflns_limit_k_max 14
_diffrn_reflns_limit_k_min -14
_diffrn_reflns_limit_l_max 24
_diffrn_reflns_limit_l_min -26
_diffrn_reflns_number 18205
_diffrn_reflns_theta_full 27.50
_diffrn_reflns_theta_max 27.50
_diffrn_reflns_theta_min 2.54
_exptl_absorpt_coefficient_mu 0.988
_exptl_absorpt_correction_type none
_exptl_crystal_colour red-brown
_exptl_crystal_density_diffrn 1.635
_exptl_crystal_density_method 'not measured'
_exptl_crystal_description prism
_exptl_crystal_F_000 1368
_exptl_crystal_size_max 0.05
_exptl_crystal_size_mid 0.05
_exptl_crystal_size_min 0.04
_refine_diff_density_max 2.178
_refine_diff_density_min -0.939
_refine_ls_extinction_method none
_refine_ls_goodness_of_fit_ref 1.022
_refine_ls_hydrogen_treatment constr
_refine_ls_matrix_type full
_refine_ls_number_parameters 341
_refine_ls_number_reflns 6319
_refine_ls_number_restraints 1
_refine_ls_restrained_S_all 1.024
_refine_ls_R_factor_all 0.1430
_refine_ls_R_factor_gt 0.0664
_refine_ls_shift/su_max 0.002
_refine_ls_shift/su_mean 0.000
_refine_ls_structure_factor_coef Fsqd
_refine_ls_weighting_details 'calc w=1/[\s^2^(Fo^2^)+(0.0705P)^2^+2.7651P] where P=(Fo^2^+2Fc^2^)/3'
_refine_ls_weighting_scheme calc
_refine_ls_wR_factor_gt 0.1395
_refine_ls_wR_factor_ref 0.1692
_reflns_number_gt 3610
_reflns_number_total 6319
_reflns_threshold_expression I>2\s(I)
_cod_data_source_file bt2529.cif
_cod_data_source_block I
_cod_original_sg_symbol_H-M 'P 21/c'
_cod_database_code 2215799
_cod_database_fobs_code 2215799

loop_
_symmetry_equiv_pos_as_xyz
'x, y, z'
'-x, y+1/2, -z+1/2'
'-x, -y, -z'
'x, -y-1/2, z-1/2'

loop_
_atom_site_type_symbol
_atom_site_label
_atom_site_fract_x
_atom_site_fract_y
_atom_site_fract_z
_atom_site_U_iso_or_equiv
_atom_site_adp_type
_atom_site_calc_flag
_atom_site_refinement_flags
_atom_site_occupancy
_atom_site_disorder_assembly
_atom_site_disorder_group
Ru Ru1 0.80699(4) 0.05555(4) 0.84888(3) 0.02344(17) Uani d . 1 . .
Cl Cl1 0.79947(13) 0.00091(14) 0.73396(8) 0.0302(4) Uani d . 1 . .
Cl Cl2 0.81852(13) 0.14379(14) 0.95461(8) 0.0314(4) Uani d . 1 . .
O O1 0.4366(8) -0.0154(8) 0.9012(6) 0.031(3) Uiso d P 0.591(18) A 1
O O2 0.5162(8) -0.1884(7) 0.9350(5) 0.028(2) Uiso d P 0.591(18) A 1
C C3 0.4083(9) -0.2204(9) 0.9550(6) 0.026(3) Uiso d P 0.591(18) A 1
H H3A 0.4151 -0.2980 0.9756 0.039 Uiso calc PR 0.591(18) A 1
H H3B 0.3481 -0.2209 0.9152 0.039 Uiso calc PR 0.591(18) A 1
H H3C 0.3906 -0.1635 0.9876 0.039 Uiso calc PR 0.591(18) A 1
O O1A 0.4517(12) 0.0003(12) 0.9250(9) 0.035(4) Uiso d P 0.409(18) A 2
O O2A 0.4811(12) -0.1968(10) 0.9050(9) 0.035(4) Uiso d PD 0.409(18) A 2
C C3A 0.3700(15) -0.244(2) 0.9125(15) 0.075(8) Uiso d PD 0.409(18) A 2
H H3AA 0.3713 -0.3289 0.9097 0.113 Uiso calc PR 0.409(18) A 2
H H3AB 0.3117 -0.2130 0.8765 0.113 Uiso calc PR 0.409(18) A 2
H H3AC 0.3538 -0.2203 0.9563 0.113 Uiso calc PR 0.409(18) A 2
N N1 0.6430(4) 0.0329(4) 0.8503(3) 0.0234(11) Uani d . 1 . .
N N2 0.7989(4) -0.1010(4) 0.8852(3) 0.0253(12) Uani d . 1 . .
N N3 0.7061(4) -0.1351(4) 0.9053(3) 0.0300(13) Uani d . 1 . .
N N4 0.8169(4) 0.2264(4) 0.8076(3) 0.0267(12) Uani d . 1 . .
N N5 0.9826(4) 0.0887(4) 0.8655(3) 0.0258(12) Uani d . 1 . .
C C1 0.6232(5) -0.0568(6) 0.8861(3) 0.0286(14) Uani d . 1 A .
C C2 0.5114(5) -0.0823(6) 0.9070(4) 0.0332(16) Uani d . 1 . .
C C4 0.5537(5) 0.1105(5) 0.8210(3) 0.0230(14) Uani d . 1 . .
C C5 0.4923(6) 0.0882(6) 0.7574(4) 0.0384(18) Uani d . 1 . .
H H5A 0.5069 0.0200 0.7338 0.046 Uiso calc R 1 . .
C C6 0.4104(6) 0.1649(7) 0.7284(4) 0.050(2) Uani d . 1 . .
H H6A 0.3679 0.1490 0.6849 0.060 Uiso calc R 1 . .
C C7 0.3891(6) 0.2648(6) 0.7615(4) 0.0382(17) Uani d . 1 . .
H H7A 0.3316 0.3171 0.7415 0.046 Uiso calc R 1 . .
C C8 0.4516(6) 0.2874(6) 0.8234(4) 0.0383(18) Uani d . 1 . .
H H8A 0.4374 0.3563 0.8464 0.046 Uiso calc R 1 . .
C C9 0.5349(6) 0.2124(5) 0.8534(4) 0.0344(16) Uani d . 1 . .
H H9A 0.5791 0.2306 0.8961 0.041 Uiso calc R 1 . .
C C10 0.8811(5) -0.1937(5) 0.8949(3) 0.0248(14) Uani d . 1 . .
C C11 0.9375(6) -0.2197(6) 0.8435(4) 0.0342(16) Uani d . 1 . .
H H11A 0.9222 -0.1771 0.8026 0.041 Uiso calc R 1 . .
C C12 1.0165(6) -0.3083(6) 0.8520(4) 0.0415(18) Uani d . 1 . .
H H12A 1.0540 -0.3284 0.8163 0.050 Uiso calc R 1 . .
C C13 1.0405(6) -0.3671(6) 0.9123(4) 0.0419(19) Uani d . 1 . .
H H13A 1.0970 -0.4256 0.9189 0.050 Uiso calc R 1 . .
C C14 0.9829(6) -0.3416(6) 0.9634(4) 0.0363(17) Uani d . 1 . .
H H14A 0.9979 -0.3848 1.0041 0.044 Uiso calc R 1 . .
C C15 0.9035(5) -0.2534(6) 0.9554(3) 0.0331(16) Uani d . 1 . .
H H15A 0.8651 -0.2343 0.9908 0.040 Uiso calc R 1 . .
C C16 0.7321(5) 0.2876(6) 0.7724(3) 0.0345(16) Uani d . 1 . .
H H16A 0.6594 0.2534 0.7630 0.041 Uiso calc R 1 . .
C C17 0.7458(6) 0.3988(6) 0.7490(4) 0.0386(18) Uani d . 1 . .
H H17A 0.6835 0.4396 0.7239 0.046 Uiso calc R 1 . .
C C18 0.8492(6) 0.4493(6) 0.7624(3) 0.0337(16) Uani d . 1 . .
H H18A 0.8598 0.5271 0.7490 0.040 Uiso calc R 1 . .
C C19 0.9369(5) 0.3855(5) 0.7953(3) 0.0298(15) Uani d . 1 . .
H H19A 1.0100 0.4186 0.8041 0.036 Uiso calc R 1 . .
C C20 0.9216(5) 0.2729(5) 0.8164(3) 0.0270(14) Uani d . 1 . .
C C21 1.0138(5) 0.1957(5) 0.8469(3) 0.0231(14) Uani d . 1 . .
C C22 1.1254(5) 0.2272(5) 0.8559(3) 0.0292(15) Uani d . 1 . .
H H22A 1.1456 0.3011 0.8408 0.035 Uiso calc R 1 . .
C C23 1.2088(5) 0.1510(6) 0.8871(3) 0.0323(16) Uani d . 1 . .
H H23A 1.2861 0.1708 0.8920 0.039 Uiso calc R 1 . .
C C24 1.1769(5) 0.0480(6) 0.9100(3) 0.0292(14) Uani d . 1 . .
H H24A 1.2317 -0.0042 0.9333 0.035 Uiso calc R 1 . .
C C25 1.0633(5) 0.0189(6) 0.8993(3) 0.0314(15) Uani d . 1 . .
H H25A 1.0419 -0.0529 0.9166 0.038 Uiso calc R 1 . .
C C1M 0.6506(8) -0.0735(7) 0.4544(5) 0.060(2) Uani d . 1 . .
H H1MA 0.6835 -0.1467 0.4409 0.072 Uiso calc R 1 . .
H H1MB 0.5703 -0.0711 0.4324 0.072 Uiso calc R 1 . .
Cl Cl1M 0.7200(2) 0.0438(2) 0.42859(13) 0.0728(7) Uani d . 1 . .
Cl Cl2M 0.6616(3) -0.0711(2) 0.54335(14) 0.0908(9) Uani d . 1 . .

loop_
_atom_site_aniso_label
_atom_site_aniso_U_11
_atom_site_aniso_U_22
_atom_site_aniso_U_33
_atom_site_aniso_U_12
_atom_site_aniso_U_13
_atom_site_aniso_U_23
Ru1 0.0180(3) 0.0213(3) 0.0314(3) 0.0000(2) 0.0057(2) 0.0029(2)
Cl1 0.0284(8) 0.0302(8) 0.0333(9) 0.0007(7) 0.0092(7) -0.0002(7)
Cl2 0.0279(8) 0.0333(9) 0.0321(9) -0.0002(7) 0.0035(7) -0.0009(7)
N1 0.019(3) 0.025(3) 0.026(3) 0.000(2) 0.003(2) 0.004(2)
N2 0.024(3) 0.017(2) 0.037(3) 0.000(2) 0.010(3) 0.002(2)
N3 0.025(3) 0.030(3) 0.037(3) 0.004(2) 0.010(3) 0.006(3)
N4 0.021(3) 0.026(3) 0.032(3) 0.000(2) 0.002(2) -0.001(2)
N5 0.019(3) 0.026(3) 0.032(3) 0.006(2) 0.005(2) 0.005(2)
C1 0.022(3) 0.033(4) 0.032(4) -0.004(3) 0.008(3) 0.003(3)
C2 0.018(3) 0.040(4) 0.042(4) 0.005(3) 0.007(3) 0.007(3)
C4 0.017(3) 0.018(3) 0.035(4) -0.004(2) 0.007(3) -0.003(3)
C5 0.028(4) 0.032(4) 0.051(5) 0.007(3) -0.003(3) -0.003(3)
C6 0.039(4) 0.057(5) 0.045(5) 0.012(4) -0.012(4) -0.005(4)
C7 0.036(4) 0.030(4) 0.050(5) 0.009(3) 0.011(4) 0.008(4)
C8 0.048(4) 0.028(4) 0.044(5) 0.012(3) 0.022(4) 0.000(3)
C9 0.040(4) 0.025(3) 0.035(4) 0.008(3) 0.000(3) 0.002(3)
C10 0.015(3) 0.020(3) 0.039(4) 0.002(2) 0.005(3) 0.004(3)
C11 0.040(4) 0.030(4) 0.035(4) 0.007(3) 0.010(3) 0.003(3)
C12 0.036(4) 0.039(4) 0.050(5) 0.014(3) 0.011(4) 0.003(4)
C13 0.033(4) 0.028(4) 0.063(5) 0.008(3) 0.005(4) -0.001(4)
C14 0.038(4) 0.025(3) 0.041(4) 0.006(3) -0.006(3) 0.002(3)
C15 0.027(4) 0.037(4) 0.034(4) -0.001(3) 0.001(3) 0.001(3)
C16 0.024(4) 0.040(4) 0.040(4) 0.001(3) 0.007(3) 0.009(3)
C17 0.033(4) 0.037(4) 0.046(5) 0.004(3) 0.008(3) 0.022(4)
C18 0.039(4) 0.026(3) 0.038(4) -0.002(3) 0.013(3) 0.008(3)
C19 0.028(4) 0.028(3) 0.033(4) -0.005(3) 0.004(3) 0.002(3)
C20 0.022(3) 0.028(3) 0.031(4) 0.000(3) 0.006(3) 0.002(3)
C21 0.018(3) 0.024(3) 0.029(4) 0.002(3) 0.009(3) 0.008(3)
C22 0.029(4) 0.020(3) 0.038(4) -0.003(3) 0.006(3) 0.007(3)
C23 0.022(3) 0.037(4) 0.038(4) -0.005(3) 0.005(3) 0.007(3)
C24 0.024(3) 0.029(3) 0.034(4) 0.005(3) 0.004(3) 0.002(3)
C25 0.019(3) 0.031(4) 0.041(4) 0.002(3) -0.002(3) 0.007(3)
C1M 0.068(6) 0.047(5) 0.064(6) 0.000(4) 0.010(5) 0.000(4)
Cl1M 0.0828(17) 0.0619(14) 0.0747(17) -0.0055(13) 0.0173(14) 0.0212(13)
Cl2M 0.129(3) 0.0800(19) 0.0746(18) 0.0223(17) 0.0474(18) 0.0275(14)

loop_
_atom_type_symbol
_atom_type_description
_atom_type_scat_dispersion_real
_atom_type_scat_dispersion_imag
_atom_type_scat_source
C C 0.0033 0.0016 'International Tables Vol C Tables 4.2.6.8 and 6.1.1.4'
H H 0.0000 0.0000 'International Tables Vol C Tables 4.2.6.8 and 6.1.1.4'
N N 0.0061 0.0033 'International Tables Vol C Tables 4.2.6.8 and 6.1.1.4'
O O 0.0106 0.0060 'International Tables Vol C Tables 4.2.6.8 and 6.1.1.4'
Cl Cl 0.1484 0.1585 'International Tables Vol C Tables 4.2.6.8 and 6.1.1.4'
Ru Ru -1.2594 0.8363 'International Tables Vol C Tables 4.2.6.8 and 6.1.1.4'

loop_
_geom_angle_atom_site_label_1
_geom_angle_atom_site_label_2
_geom_angle_atom_site_label_3
_geom_angle
N2 Ru1 N1 75.9(2)
N2 Ru1 N5 103.0(2)
N1 Ru1 N5 169.8(2)
N2 Ru1 N4 179.1(2)
N1 Ru1 N4 104.60(19)
N5 Ru1 N4 76.70(19)
N2 Ru1 Cl2 93.06(16)
N1 Ru1 Cl2 86.11(15)
N5 Ru1 Cl2 83.84(15)
N4 Ru1 Cl2 87.81(14)
N2 Ru1 Cl1 97.39(16)
N1 Ru1 Cl1 97.07(15)
N5 Ru1 Cl1 93.11(15)
N4 Ru1 Cl1 81.74(14)
Cl2 Ru1 Cl1 169.53(6)
C2 O2 C3 111.7(7)
O2 C3 H3A 109.5
O2 C3 H3B 109.5
H3A C3 H3B 109.5
O2 C3 H3C 109.5
H3A C3 H3C 109.5
H3B C3 H3C 109.5
C2 O2A C3A 126.3(14)
O2A C3A H3AA 109.5
O2A C3A H3AB 109.5
H3AA C3A H3AB 109.5
O2A C3A H3AC 109.5
H3AA C3A H3AC 109.5
H3AB C3A H3AC 109.5
C1 N1 C4 120.9(5)
C1 N1 Ru1 113.3(4)
C4 N1 Ru1 125.6(4)
N3 N2 C10 110.0(5)
N3 N2 Ru1 119.6(4)
C10 N2 Ru1 130.4(4)
N2 N3 C1 110.0(5)
C16 N4 C20 117.9(5)
C16 N4 Ru1 126.6(4)
C20 N4 Ru1 115.4(4)
C25 N5 C21 117.7(5)
C25 N5 Ru1 125.6(4)
C21 N5 Ru1 116.1(4)
N1 C1 N3 118.7(5)
N1 C1 C2 124.9(6)
N3 C1 C2 116.4(5)
O1 C2 O1A 23.6(7)
O1 C2 O2 127.4(7)
O1A C2 O2 122.2(8)
O1 C2 O2A 115.4(8)
O1A C2 O2A 123.9(9)
O2 C2 O2A 29.1(6)
O1 C2 C1 123.7(7)
O1A C2 C1 120.9(8)
O2 C2 C1 108.8(6)
O2A C2 C1 115.2(7)
C5 C4 C9 119.4(6)
C5 C4 N1 119.9(5)
C9 C4 N1 120.5(6)
C6 C5 C4 119.7(7)
C6 C5 H5A 120.1
C4 C5 H5A 120.1
C5 C6 C7 120.9(7)
C5 C6 H6A 119.6
C7 C6 H6A 119.6
C8 C7 C6 119.0(7)
C8 C7 H7A 120.5
C6 C7 H7A 120.5
C7 C8 C9 121.3(7)
C7 C8 H8A 119.3
C9 C8 H8A 119.3
C8 C9 C4 119.6(7)
C8 C9 H9A 120.2
C4 C9 H9A 120.2
C11 C10 C15 121.1(6)
C11 C10 N2 118.9(6)
C15 C10 N2 120.0(5)
C10 C11 C12 119.7(7)
C10 C11 H11A 120.2
C12 C11 H11A 120.2
C13 C12 C11 119.7(7)
C13 C12 H12A 120.2
C11 C12 H12A 120.2
C12 C13 C14 120.5(6)
C12 C13 H13A 119.8
C14 C13 H13A 119.8
C15 C14 C13 120.3(7)
C15 C14 H14A 119.9
C13 C14 H14A 119.9
C14 C15 C10 118.8(6)
C14 C15 H15A 120.6
C10 C15 H15A 120.6
N4 C16 C17 122.6(6)
N4 C16 H16A 118.7
C17 C16 H16A 118.7
C18 C17 C16 119.4(7)
C18 C17 H17A 120.3
C16 C17 H17A 120.3
C19 C18 C17 118.2(6)
C19 C18 H18A 120.9
C17 C18 H18A 120.9
C18 C19 C20 121.2(6)
C18 C19 H19A 119.4
C20 C19 H19A 119.4
N4 C20 C19 120.2(6)
N4 C20 C21 115.8(5)
C19 C20 C21 123.9(6)
N5 C21 C22 121.2(5)
N5 C21 C20 115.7(5)
C22 C21 C20 123.2(5)
C21 C22 C23 120.3(6)
C21 C22 H22A 119.9
C23 C22 H22A 119.9
C24 C23 C22 118.3(6)
C24 C23 H23A 120.8
C22 C23 H23A 120.8
C23 C24 C25 119.6(6)
C23 C24 H24A 120.2
C25 C24 H24A 120.2
N5 C25 C24 122.5(6)
N5 C25 H25A 118.7
C24 C25 H25A 118.7
Cl1M C1M Cl2M 110.3(5)
Cl1M C1M H1MA 109.6
Cl2M C1M H1MA 109.6
Cl1M C1M H1MB 109.6
Cl2M C1M H1MB 109.6
H1MA C1M H1MB 108.1

loop_
_geom_bond_atom_site_label_1
_geom_bond_atom_site_label_2
_geom_bond_distance
Ru1 N2 1.951(5)
Ru1 N1 2.007(5)
Ru1 N5 2.123(5)
Ru1 N4 2.144(5)
Ru1 Cl2 2.3475(17)
Ru1 Cl1 2.3935(17)
O1 C2 1.176(10)
O2 C2 1.341(10)
O2 C3 1.485(12)
C3 H3A 0.9800
C3 H3B 0.9800
C3 H3C 0.9800
O1A C2 1.286(15)
O2A C2 1.364(13)
O2A C3A 1.483(9)
C3A H3AA 0.9800
C3A H3AB 0.9800
C3A H3AC 0.9800
N1 C1 1.307(8)
N1 C4 1.440(8)
N2 N3 1.325(6)
N2 C10 1.446(7)
N3 C1 1.350(8)
N4 C16 1.335(8)
N4 C20 1.356(7)
N5 C25 1.347(8)
N5 C21 1.361(7)
C1 C2 1.520(8)
C4 C5 1.384(9)
C4 C9 1.381(9)
C5 C6 1.374(10)
C5 H5A 0.9500
C6 C7 1.378(10)
C6 H6A 0.9500
C7 C8 1.360(10)
C7 H7A 0.9500
C8 C9 1.377(9)
C8 H8A 0.9500
C9 H9A 0.9500
C10 C11 1.379(8)
C10 C15 1.385(9)
C11 C12 1.385(9)
C11 H11A 0.9500
C12 C13 1.378(10)
C12 H12A 0.9500
C13 C14 1.382(10)
C13 H13A 0.9500
C14 C15 1.385(9)
C14 H14A 0.9500
C15 H15A 0.9500
C16 C17 1.383(9)
C16 H16A 0.9500
C17 C18 1.360(9)
C17 H17A 0.9500
C18 C19 1.357(9)
C18 H18A 0.9500
C19 C20 1.384(9)
C19 H19A 0.9500
C20 C21 1.468(8)
C21 C22 1.377(8)
C22 C23 1.394(9)
C22 H22A 0.9500
C23 C24 1.354(9)
C23 H23A 0.9500
C24 C25 1.392(8)
C24 H24A 0.9500
C25 H25A 0.9500
C1M Cl1M 1.721(8)
C1M Cl2M 1.779(9)
C1M H1MA 0.9900
C1M H1MB 0.9900
